data_4321437
loop_
_publ_author_name
'Peter Barthazy'
'Michael W\"orle'
'Heinz R\"uegger'
'Antonio Mezzetti'

_publ_section_title
;
 Oxo Complexes of Osmium(IV) Formed via Dioxygen Activation. X-ray
 Structures of [OsX(dcpe)2]PF6 (X = Cl, Br), [OsCl(\h2-O2)(dcpe)2]BPh4,
 and [OsCl(O)(dcpe)2]BPh4 (dcpe = 1,2-Bis(dicyclohexylphosphino)ethane)
;
_journal_name_full 'Inorganic Chemistry'
_journal_page_first 4903
_journal_page_last 4912
_journal_paper_doi 10.1021/ic0002420
_journal_volume 39
_journal_year 2000
_chemical_formula_sum 'C52 H96 Cl F6 Os P5'
_chemical_formula_weight 1215.79
_chemical_name_common '[OsCl(dcpe)2]PF6'
_chemical_name_systematic
; 
 ? 
;
_space_group_IT_number 14
_symmetry_cell_setting monoclinic
_symmetry_space_group_name_Hall '-P 2ybc'
_symmetry_space_group_name_H-M 'P 1 21/c 1'
_atom_sites_solution_hydrogens geom
_atom_sites_solution_primary direct
_atom_sites_solution_secondary difmap
_audit_creation_method SHELXL-97
_cell_angle_alpha 90.00
_cell_angle_beta 100.25
_cell_angle_gamma 90.00
_cell_formula_units_Z 4
_cell_length_a 14.632(2)
_cell_length_b 14.655(2)
_cell_length_c 26.239(4)
_cell_measurement_temperature 293(2)
_cell_volume 5536.7(14)
_computing_structure_refinement 'SHELXL-97 (Sheldrick, 1997)'
_computing_structure_solution 'SHELXS-97 (Sheldrick, 1990)'
_diffrn_ambient_temperature 293(2)
_diffrn_measured_fraction_theta_full 0.997
_diffrn_measured_fraction_theta_max 0.997
_diffrn_measurement_device_type 'Siemens SMART platform (CCD detector)'
_diffrn_measurement_method '\w scans'
_diffrn_radiation_monochromator graphite
_diffrn_radiation_source 'fine-focus sealed tube'
_diffrn_radiation_type MoK\a
_diffrn_radiation_wavelength 0.71073
_diffrn_reflns_av_R_equivalents 0.0309
_diffrn_reflns_av_sigmaI/netI 0.0296
_diffrn_reflns_limit_h_max 16
_diffrn_reflns_limit_h_min -15
_diffrn_reflns_limit_k_max 16
_diffrn_reflns_limit_k_min -15
_diffrn_reflns_limit_l_max 23
_diffrn_reflns_limit_l_min -29
_diffrn_reflns_number 25940
_diffrn_reflns_theta_full 23.25
_diffrn_reflns_theta_max 23.25
_diffrn_reflns_theta_min 1.41
_exptl_absorpt_coefficient_mu 2.550
_exptl_absorpt_correction_type 'empirical (SADABS)'
_exptl_crystal_colour brown
_exptl_crystal_density_diffrn 1.459
_exptl_crystal_density_method 'not measured'
_exptl_crystal_description prism
_exptl_crystal_F_000 2520
_exptl_crystal_size_max 0.54
_exptl_crystal_size_mid 0.54
_exptl_crystal_size_min 0.4
_refine_diff_density_max 0.714
_refine_diff_density_min -0.551
_refine_diff_density_rms 0.083
_refine_ls_extinction_coef 0.00012(3)
_refine_ls_extinction_expression Fc^*^=kFc[1+0.001xFc^2^\l^3^/sin(2\q)]^-1/4^
_refine_ls_extinction_method SHELXL
_refine_ls_goodness_of_fit_ref 1.097
_refine_ls_hydrogen_treatment refU
_refine_ls_matrix_type full
_refine_ls_number_parameters 587
_refine_ls_number_reflns 7926
_refine_ls_number_restraints 42
_refine_ls_restrained_S_all 1.094
_refine_ls_R_factor_all 0.0348
_refine_ls_R_factor_gt 0.0273
_refine_ls_shift/su_max 0.638
_refine_ls_shift/su_mean 0.007
_refine_ls_structure_factor_coef Fsqd
_refine_ls_weighting_details 'calc w=1/[\s^2^(Fo^2^)+(0.0175P)^2^+8.9649P] where P=(Fo^2^+2Fc^2^)/3'
_refine_ls_weighting_scheme calc
_refine_ls_wR_factor_gt 0.0588
_refine_ls_wR_factor_ref 0.0630
_reflns_number_gt 7028
_reflns_number_total 7926
_reflns_threshold_expression >2sigma(I)
_cod_data_source_file ic0002420_1.cif
_cod_data_source_block 3a
_cod_depositor_comments
;
The following automatic conversions were performed:

'_refine_ls_hydrogen_treatment' value 'ref U' changed to 'refU'
according to the built-in table from CIF Core dictionary named
'cif_core.dic' version 2.4.1 from 2010-06-29.

Automatic conversion script
Id: cif_fix_values 1646 2011-03-28 12:23:43Z adriana 
;
_cod_original_cell_volume 5536.5(14)
_cod_database_code 4321437

loop_
_symmetry_equiv_pos_as_xyz
'x, y, z'
'-x, y+1/2, -z+1/2'
'-x, -y, -z'
'x, -y-1/2, z-1/2'

loop_
_atom_site_label
_atom_site_type_symbol
_atom_site_fract_x
_atom_site_fract_y
_atom_site_fract_z
_atom_site_U_iso_or_equiv
_atom_site_adp_type
_atom_site_occupancy
_atom_site_symmetry_multiplicity
_atom_site_calc_flag
_atom_site_refinement_flags
_atom_site_disorder_assembly
_atom_site_disorder_group
Os1 Os 0.782892(10) 0.220119(10) 0.172937(5) 0.03049(6) Uani 1 1 d . . .
Cl1 Cl 0.94192(8) 0.24984(9) 0.20535(4) 0.0535(3) Uani 1 1 d . . .
P1 P 0.70328(8) 0.29165(7) 0.10131(4) 0.0368(2) Uani 1 1 d . . .
P2 P 0.83183(8) 0.12309(8) 0.10806(4) 0.0373(3) Uani 1 1 d . . .
P3 P 0.65116(7) 0.14428(7) 0.18829(4) 0.0350(2) Uani 1 1 d . . .
P4 P 0.75170(7) 0.31782(7) 0.24204(4) 0.0353(2) Uani 1 1 d . . .
C1 C 0.6812(3) 0.2090(3) 0.04708(15) 0.0439(10) Uani 1 1 d . . .
H1A H 0.6332 0.1664 0.0528 0.053 Uiso 1 1 calc R . .
H1B H 0.6593 0.2413 0.0149 0.053 Uiso 1 1 calc R . .
C2 C 0.7686(3) 0.1574(3) 0.04293(15) 0.0468(11) Uani 1 1 d . . .
H2A H 0.8086 0.1955 0.0261 0.056 Uiso 1 1 calc R . .
H2B H 0.7529 0.1035 0.0218 0.056 Uiso 1 1 calc R . .
C3 C 0.7794(3) 0.3736(3) 0.07367(15) 0.0443(10) Uani 1 1 d . . .
H3A H 0.8290 0.3350 0.0648 0.053 Uiso 1 1 calc R . .
C4 C 0.8308(4) 0.4440(3) 0.11061(19) 0.0616(14) Uani 1 1 d . . .
H4A H 0.8585 0.4144 0.1427 0.074 Uiso 1 1 calc R . .
H4B H 0.7872 0.4894 0.1186 0.074 Uiso 1 1 calc R . .
C5 C 0.9075(4) 0.4915(4) 0.0869(2) 0.0752(16) Uani 1 1 d . . .
H5A H 0.9377 0.5375 0.1108 0.090 Uiso 1 1 calc R . .
H5B H 0.9540 0.4470 0.0815 0.090 Uiso 1 1 calc R . .
C6 C 0.8671(5) 0.5362(4) 0.0357(2) 0.0836(18) Uani 1 1 d . . .
H6A H 0.8257 0.5853 0.0416 0.100 Uiso 1 1 calc R . .
H6B H 0.9168 0.5622 0.0203 0.100 Uiso 1 1 calc R . .
C7 C 0.8145(4) 0.4676(4) -0.0009(2) 0.0749(16) Uani 1 1 d . . .
H7A H 0.8576 0.4221 -0.0094 0.090 Uiso 1 1 calc R . .
H7B H 0.7869 0.4981 -0.0327 0.090 Uiso 1 1 calc R . .
C8 C 0.7380(3) 0.4200(4) 0.02213(18) 0.0596(13) Uani 1 1 d . . .
H8A H 0.7077 0.3747 -0.0021 0.071 Uiso 1 1 calc R . .
H8B H 0.6918 0.4644 0.0279 0.071 Uiso 1 1 calc R . .
C9 C 0.5877(3) 0.3462(3) 0.10007(15) 0.0412(10) Uani 1 1 d . . .
H9A H 0.5589 0.3112 0.1249 0.049 Uiso 1 1 calc R . .
C10 C 0.5912(3) 0.4441(3) 0.11981(17) 0.0489(11) Uani 1 1 d . . .
H10A H 0.6345 0.4481 0.1524 0.059 Uiso 1 1 calc R . .
H10B H 0.6133 0.4839 0.0951 0.059 Uiso 1 1 calc R . .
C11 C 0.4955(3) 0.4753(4) 0.12768(19) 0.0621(14) Uani 1 1 d . . .
H11A H 0.4990 0.5375 0.1405 0.074 Uiso 1 1 calc R . .
H11B H 0.4741 0.4367 0.1532 0.074 Uiso 1 1 calc R . .
C12 C 0.4272(4) 0.4704(4) 0.0766(2) 0.0699(15) Uani 1 1 d . . .
H12A H 0.3660 0.4887 0.0821 0.084 Uiso 1 1 calc R . .
H12B H 0.4464 0.5124 0.0519 0.084 Uiso 1 1 calc R . .
C13 C 0.4223(3) 0.3755(4) 0.0546(2) 0.0679(15) Uani 1 1 d . . .
H13A H 0.3816 0.3754 0.0212 0.081 Uiso 1 1 calc R . .
H13B H 0.3959 0.3350 0.0774 0.081 Uiso 1 1 calc R . .
C14 C 0.5185(3) 0.3397(3) 0.04843(17) 0.0544(12) Uani 1 1 d . . .
H14A H 0.5416 0.3751 0.0222 0.065 Uiso 1 1 calc R . .
H14B H 0.5132 0.2766 0.0370 0.065 Uiso 1 1 calc R . .
C15 C 0.9569(3) 0.1329(3) 0.10091(16) 0.0438(10) Uani 1 1 d . . .
H15A H 0.9936 0.1199 0.1352 0.053 Uiso 1 1 calc R . .
C16 C 0.9830(3) 0.2301(3) 0.08694(18) 0.0530(12) Uani 1 1 d . . .
H16A H 0.9494 0.2453 0.0527 0.064 Uiso 1 1 calc R . .
H16B H 0.9641 0.2728 0.1114 0.064 Uiso 1 1 calc R . .
C17 C 1.0872(3) 0.2404(4) 0.08770(19) 0.0605(13) Uani 1 1 d . . .
H17A H 1.1002 0.3018 0.0772 0.073 Uiso 1 1 calc R . .
H17B H 1.1207 0.2309 0.1227 0.073 Uiso 1 1 calc R . .
C18 C 1.1204(3) 0.1718(4) 0.0514(2) 0.0684(15) Uani 1 1 d . . .
H18A H 1.0920 0.1854 0.0160 0.082 Uiso 1 1 calc R . .
H18B H 1.1872 0.1766 0.0542 0.082 Uiso 1 1 calc R . .
C19 C 1.0954(3) 0.0772(4) 0.06477(19) 0.0614(13) Uani 1 1 d . . .
H19A H 1.1284 0.0621 0.0992 0.074 Uiso 1 1 calc R . .
H19B H 1.1151 0.0347 0.0405 0.074 Uiso 1 1 calc R . .
C20 C 0.9909(3) 0.0663(4) 0.06331(18) 0.0569(13) Uani 1 1 d . . .
H20A H 0.9777 0.0042 0.0726 0.068 Uiso 1 1 calc R . .
H20B H 0.9578 0.0777 0.0284 0.068 Uiso 1 1 calc R . .
C21 C 0.8090(3) -0.0020(3) 0.11308(16) 0.0436(10) Uani 1 1 d . . .
H21A H 0.7511 -0.0052 0.1269 0.052 Uiso 1 1 calc R . .
C22 C 0.7892(4) -0.0573(3) 0.06246(19) 0.0607(13) Uani 1 1 d . . .
H22A H 0.7385 -0.0291 0.0389 0.073 Uiso 1 1 calc R . .
H22B H 0.8437 -0.0564 0.0461 0.073 Uiso 1 1 calc R . .
C23 C 0.7640(4) -0.1560(4) 0.0721(2) 0.0766(17) Uani 1 1 d . . .
H23A H 0.7046 -0.1574 0.0837 0.092 Uiso 1 1 calc R . .
H23B H 0.7575 -0.1898 0.0399 0.092 Uiso 1 1 calc R . .
C24 C 0.8360(5) -0.2013(4) 0.1120(3) 0.090(2) Uani 1 1 d . . .
H24A H 0.8938 -0.2058 0.0990 0.108 Uiso 1 1 calc R . .
H24B H 0.8158 -0.2626 0.1184 0.108 Uiso 1 1 calc R . .
C25 C 0.8521(4) -0.1482(4) 0.1623(2) 0.0756(16) Uani 1 1 d . . .
H25A H 0.9004 -0.1778 0.1868 0.091 Uiso 1 1 calc R . .
H25B H 0.7957 -0.1482 0.1768 0.091 Uiso 1 1 calc R . .
C26 C 0.8808(3) -0.0498(3) 0.15386(19) 0.0553(12) Uani 1 1 d . . .
H26A H 0.9406 -0.0496 0.1428 0.066 Uiso 1 1 calc R . .
H26B H 0.8873 -0.0167 0.1863 0.066 Uiso 1 1 calc R . .
C27 C 0.6044(3) 0.2056(3) 0.24051(15) 0.0431(10) Uani 1 1 d . . .
H27A H 0.5374 0.1982 0.2349 0.052 Uiso 1 1 calc R . .
H27B H 0.6298 0.1783 0.2737 0.052 Uiso 1 1 calc R . .
C28 C 0.6275(3) 0.3065(3) 0.24234(15) 0.0412(10) Uani 1 1 d . . .
H28A H 0.6122 0.3338 0.2735 0.049 Uiso 1 1 calc R . .
H28B H 0.5920 0.3374 0.2125 0.049 Uiso 1 1 calc R . .
C29 C 0.6823(3) 0.0323(3) 0.22078(16) 0.0429(10) Uani 1 1 d . . .
H29A H 0.6989 -0.0085 0.1942 0.051 Uiso 1 1 calc R . .
C30 C 0.6056(3) -0.0164(3) 0.24345(17) 0.0517(12) Uani 1 1 d . . .
H30A H 0.5868 0.0214 0.2701 0.062 Uiso 1 1 calc R . .
H30B H 0.5519 -0.0257 0.2164 0.062 Uiso 1 1 calc R . .
C31 C 0.6406(4) -0.1088(3) 0.2666(2) 0.0655(14) Uani 1 1 d . . .
H31A H 0.5915 -0.1385 0.2809 0.079 Uiso 1 1 calc R . .
H31B H 0.6561 -0.1476 0.2394 0.079 Uiso 1 1 calc R . .
C32 C 0.7251(4) -0.0978(4) 0.3087(2) 0.0788(17) Uani 1 1 d . . .
H32A H 0.7467 -0.1574 0.3217 0.095 Uiso 1 1 calc R . .
H32B H 0.7085 -0.0632 0.3372 0.095 Uiso 1 1 calc R . .
C33 C 0.8030(4) -0.0485(4) 0.2878(2) 0.0721(16) Uani 1 1 d . . .
H33A H 0.8543 -0.0373 0.3159 0.087 Uiso 1 1 calc R . .
H33B H 0.8253 -0.0871 0.2626 0.087 Uiso 1 1 calc R . .
C34 C 0.7696(3) 0.0417(3) 0.26247(18) 0.0560(12) Uani 1 1 d . . .
H34A H 0.8189 0.0681 0.2470 0.067 Uiso 1 1 calc R . .
H34B H 0.7566 0.0834 0.2890 0.067 Uiso 1 1 calc R . .
C35 C 0.5450(3) 0.1217(3) 0.13754(15) 0.0392(10) Uani 1 1 d . . .
H35A H 0.5452 0.1701 0.1118 0.047 Uiso 1 1 calc R . .
C36 C 0.4509(3) 0.1317(4) 0.15579(17) 0.0526(12) Uani 1 1 d . . .
H36A H 0.4470 0.0867 0.1824 0.063 Uiso 1 1 calc R . .
H36B H 0.4474 0.1917 0.1710 0.063 Uiso 1 1 calc R . .
C37 C 0.3691(3) 0.1194(4) 0.11170(19) 0.0618(14) Uani 1 1 d . . .
H37A H 0.3118 0.1207 0.1255 0.074 Uiso 1 1 calc R . .
H37B H 0.3676 0.1698 0.0876 0.074 Uiso 1 1 calc R . .
C38 C 0.3744(4) 0.0314(4) 0.0832(2) 0.0674(15) Uani 1 1 d . . .
H38A H 0.3228 0.0277 0.0544 0.081 Uiso 1 1 calc R . .
H38B H 0.3696 -0.0195 0.1063 0.081 Uiso 1 1 calc R . .
C39 C 0.4645(4) 0.0252(4) 0.06333(17) 0.0605(13) Uani 1 1 d . . .
H39A H 0.4671 0.0736 0.0384 0.073 Uiso 1 1 calc R . .
H39B H 0.4671 -0.0327 0.0457 0.073 Uiso 1 1 calc R . .
C40 C 0.5489(3) 0.0330(3) 0.10757(16) 0.0490(11) Uani 1 1 d . . .
H40A H 0.5496 -0.0184 0.1309 0.059 Uiso 1 1 calc R . .
H40B H 0.6057 0.0314 0.0933 0.059 Uiso 1 1 calc R . .
C41 C 0.7980(3) 0.2823(3) 0.31055(15) 0.0446(10) Uani 1 1 d . . .
H41A H 0.7607 0.2286 0.3156 0.054 Uiso 1 1 calc R . .
C42 C 0.8965(3) 0.2486(3) 0.32460(17) 0.0559(12) Uani 1 1 d . . .
H42A H 0.9389 0.2992 0.3237 0.067 Uiso 1 1 calc R . .
H42B H 0.9081 0.2038 0.2993 0.067 Uiso 1 1 calc R . .
C43 C 0.9145(4) 0.2057(4) 0.37851(17) 0.0637(14) Uani 1 1 d . . .
H43A H 0.8765 0.1514 0.3784 0.076 Uiso 1 1 calc R . .
H43B H 0.9791 0.1874 0.3872 0.076 Uiso 1 1 calc R . .
C44 C 0.8925(4) 0.2717(4) 0.41932(18) 0.0720(16) Uani 1 1 d . . .
H44A H 0.8997 0.2407 0.4525 0.086 Uiso 1 1 calc R . .
H44B H 0.9362 0.3220 0.4227 0.086 Uiso 1 1 calc R . .
C45 C 0.7971(4) 0.3077(4) 0.40577(18) 0.0774(17) Uani 1 1 d . . .
H45A H 0.7877 0.3534 0.4310 0.093 Uiso 1 1 calc R . .
H45B H 0.7534 0.2585 0.4076 0.093 Uiso 1 1 calc R . .
C46 C 0.7768(4) 0.3499(3) 0.35177(15) 0.0549(12) Uani 1 1 d . . .
H46A H 0.8143 0.4044 0.3511 0.066 Uiso 1 1 calc R . .
H46B H 0.7119 0.3677 0.3437 0.066 Uiso 1 1 calc R . .
C47 C 0.7751(3) 0.4419(3) 0.23648(16) 0.0447(11) Uani 1 1 d . . .
H47A H 0.7647 0.4533 0.1991 0.054 Uiso 1 1 calc R . .
C48 C 0.8771(3) 0.4694(3) 0.25542(18) 0.0550(12) Uani 1 1 d . . .
H48A H 0.8921 0.4636 0.2928 0.066 Uiso 1 1 calc R . .
H48B H 0.9176 0.4288 0.2405 0.066 Uiso 1 1 calc R . .
C49 C 0.8935(4) 0.5679(3) 0.2398(2) 0.0724(16) Uani 1 1 d . . .
H49A H 0.9568 0.5853 0.2540 0.087 Uiso 1 1 calc R . .
H49B H 0.8855 0.5718 0.2024 0.087 Uiso 1 1 calc R . .
C50 C 0.8271(4) 0.6336(4) 0.2590(2) 0.0786(17) Uani 1 1 d . . .
H50A H 0.8403 0.6353 0.2966 0.094 Uiso 1 1 calc R . .
H50B H 0.8369 0.6945 0.2464 0.094 Uiso 1 1 calc R . .
C51 C 0.7269(4) 0.6064(3) 0.2410(2) 0.0683(15) Uani 1 1 d . . .
H51A H 0.7117 0.6117 0.2036 0.082 Uiso 1 1 calc R . .
H51B H 0.6870 0.6478 0.2559 0.082 Uiso 1 1 calc R . .
C52 C 0.7089(4) 0.5082(3) 0.25698(18) 0.0555(12) Uani 1 1 d . . .
H52A H 0.6451 0.4915 0.2432 0.067 Uiso 1 1 calc R . .
H52B H 0.7179 0.5041 0.2944 0.067 Uiso 1 1 calc R . .
P5 P 0.49211(12) 0.25063(10) -0.11628(6) 0.0722(4) Uani 1 1 d U . .
F1 F 0.4890(4) 0.1958(3) -0.06570(16) 0.150(2) Uani 1 1 d U . .
F2 F 0.4873(4) 0.3048(3) -0.16792(16) 0.1374(18) Uani 1 1 d U . .
F3 F 0.5764(4) 0.3068(3) -0.0908(3) 0.180(3) Uani 1 1 d U . .
F4 F 0.4030(3) 0.1940(3) -0.14162(18) 0.1279(15) Uani 1 1 d U . .
F5 F 0.5509(3) 0.1748(3) -0.1377(2) 0.1355(17) Uani 1 1 d U . .
F6 F 0.4273(3) 0.3256(3) -0.09791(17) 0.1252(15) Uani 1 1 d U . .

loop_
_atom_site_aniso_label
_atom_site_aniso_U_11
_atom_site_aniso_U_22
_atom_site_aniso_U_33
_atom_site_aniso_U_23
_atom_site_aniso_U_13
_atom_site_aniso_U_12
Os1 0.03093(10) 0.03645(10) 0.02380(9) -0.00035(7) 0.00410(6) 0.00166(7)
Cl1 0.0344(6) 0.0774(8) 0.0467(6) -0.0171(5) 0.0021(5) 0.0017(5)
P1 0.0400(6) 0.0406(6) 0.0289(5) 0.0035(4) 0.0035(4) 0.0026(5)
P2 0.0393(6) 0.0456(6) 0.0276(5) -0.0024(5) 0.0073(5) 0.0040(5)
P3 0.0353(6) 0.0406(6) 0.0293(5) -0.0004(4) 0.0063(4) -0.0008(5)
P4 0.0373(6) 0.0402(6) 0.0276(5) -0.0037(4) 0.0035(4) 0.0036(5)
C1 0.052(3) 0.051(3) 0.027(2) -0.0004(19) 0.0039(19) 0.000(2)
C2 0.055(3) 0.057(3) 0.026(2) -0.0045(19) 0.0029(19) 0.000(2)
C3 0.043(3) 0.049(3) 0.040(2) 0.009(2) 0.004(2) 0.002(2)
C4 0.074(4) 0.057(3) 0.054(3) 0.009(2) 0.012(3) -0.012(3)
C5 0.083(4) 0.071(4) 0.071(4) 0.008(3) 0.013(3) -0.032(3)
C6 0.100(5) 0.067(4) 0.084(4) 0.024(3) 0.020(4) -0.025(3)
C7 0.073(4) 0.095(4) 0.058(3) 0.031(3) 0.012(3) -0.008(3)
C8 0.059(3) 0.069(3) 0.050(3) 0.023(2) 0.008(2) 0.000(3)
C9 0.038(2) 0.046(3) 0.038(2) 0.0081(19) 0.0021(18) 0.003(2)
C10 0.052(3) 0.048(3) 0.046(3) 0.006(2) 0.007(2) 0.008(2)
C11 0.063(3) 0.060(3) 0.065(3) 0.013(3) 0.016(3) 0.018(3)
C12 0.055(3) 0.082(4) 0.072(4) 0.021(3) 0.008(3) 0.024(3)
C13 0.046(3) 0.080(4) 0.071(3) 0.013(3) -0.008(3) 0.010(3)
C14 0.044(3) 0.063(3) 0.051(3) 0.005(2) -0.005(2) 0.004(2)
C15 0.044(3) 0.054(3) 0.036(2) 0.000(2) 0.0123(19) 0.000(2)
C16 0.052(3) 0.063(3) 0.045(3) 0.003(2) 0.013(2) 0.002(2)
C17 0.050(3) 0.073(3) 0.057(3) 0.011(3) 0.007(2) -0.011(3)
C18 0.040(3) 0.110(5) 0.057(3) 0.009(3) 0.015(2) 0.001(3)
C19 0.049(3) 0.082(4) 0.057(3) -0.011(3) 0.018(2) 0.005(3)
C20 0.053(3) 0.074(3) 0.048(3) -0.011(2) 0.019(2) 0.001(3)
C21 0.043(3) 0.050(3) 0.041(2) -0.006(2) 0.015(2) -0.001(2)
C22 0.065(3) 0.065(3) 0.056(3) -0.018(2) 0.018(3) -0.013(3)
C23 0.084(4) 0.063(4) 0.092(4) -0.030(3) 0.041(4) -0.025(3)
C24 0.107(5) 0.048(3) 0.126(6) -0.003(4) 0.052(5) 0.006(3)
C25 0.083(4) 0.058(3) 0.092(4) 0.014(3) 0.031(3) 0.013(3)
C26 0.055(3) 0.054(3) 0.059(3) 0.006(2) 0.014(2) 0.007(2)
C27 0.040(2) 0.055(3) 0.035(2) -0.0051(19) 0.0092(19) -0.003(2)
C28 0.040(2) 0.053(3) 0.031(2) -0.0068(18) 0.0086(18) 0.009(2)
C29 0.045(3) 0.047(3) 0.039(2) 0.0014(19) 0.011(2) 0.002(2)
C30 0.057(3) 0.054(3) 0.047(3) 0.010(2) 0.016(2) -0.004(2)
C31 0.079(4) 0.060(3) 0.062(3) 0.017(3) 0.023(3) -0.003(3)
C32 0.097(5) 0.076(4) 0.064(3) 0.031(3) 0.016(3) 0.014(3)
C33 0.072(4) 0.080(4) 0.059(3) 0.016(3) -0.002(3) 0.019(3)
C34 0.050(3) 0.064(3) 0.051(3) 0.008(2) 0.003(2) 0.005(2)
C35 0.035(2) 0.045(2) 0.037(2) 0.0022(18) 0.0031(18) -0.0048(19)
C36 0.040(3) 0.072(3) 0.045(3) 0.001(2) 0.006(2) 0.000(2)
C37 0.039(3) 0.083(4) 0.061(3) 0.009(3) 0.002(2) -0.004(3)
C38 0.051(3) 0.088(4) 0.057(3) 0.005(3) -0.008(2) -0.020(3)
C39 0.071(4) 0.066(3) 0.040(3) -0.007(2) -0.003(2) -0.014(3)
C40 0.049(3) 0.051(3) 0.044(2) -0.004(2) 0.003(2) -0.008(2)
C41 0.051(3) 0.052(3) 0.029(2) -0.0042(19) 0.0035(19) 0.004(2)
C42 0.058(3) 0.069(3) 0.038(2) -0.005(2) 0.001(2) 0.011(2)
C43 0.071(4) 0.072(4) 0.043(3) 0.004(2) -0.005(2) 0.013(3)
C44 0.082(4) 0.095(4) 0.033(3) -0.001(3) -0.005(3) 0.013(3)
C45 0.095(5) 0.104(5) 0.032(3) -0.006(3) 0.006(3) 0.019(4)
C46 0.064(3) 0.068(3) 0.031(2) -0.008(2) 0.006(2) 0.014(3)
C47 0.054(3) 0.042(3) 0.037(2) -0.0058(19) 0.005(2) 0.001(2)
C48 0.056(3) 0.053(3) 0.053(3) -0.006(2) 0.002(2) -0.007(2)
C49 0.082(4) 0.059(3) 0.070(3) -0.008(3) -0.002(3) -0.020(3)
C50 0.109(5) 0.043(3) 0.077(4) -0.003(3) -0.003(3) -0.012(3)
C51 0.087(4) 0.047(3) 0.067(3) -0.004(3) 0.003(3) 0.016(3)
C52 0.064(3) 0.048(3) 0.052(3) -0.006(2) 0.006(2) 0.009(2)
P5 0.0844(11) 0.0622(9) 0.0720(10) -0.0063(7) 0.0196(8) -0.0052(8)
F1 0.263(7) 0.092(3) 0.091(3) 0.019(2) 0.018(3) 0.004(3)
F2 0.220(5) 0.106(3) 0.107(3) 0.017(2) 0.087(3) 0.014(3)
F3 0.113(4) 0.100(3) 0.296(7) -0.020(4) -0.048(4) -0.024(3)
F4 0.113(3) 0.140(4) 0.133(3) -0.033(3) 0.027(3) -0.038(3)
F5 0.123(4) 0.082(3) 0.221(5) -0.011(3) 0.084(4) 0.014(2)
F6 0.168(4) 0.090(3) 0.137(3) 0.000(2) 0.080(3) 0.025(3)

loop_
_atom_type_symbol
_atom_type_description
_atom_type_scat_dispersion_real
_atom_type_scat_dispersion_imag
_atom_type_scat_source
C C 0.0033 0.0016 'International Tables Vol C Tables 4.2.6.8 and 6.1.1.4'
H H 0.0000 0.0000 'International Tables Vol C Tables 4.2.6.8 and 6.1.1.4'
F F 0.0171 0.0103 'International Tables Vol C Tables 4.2.6.8 and 6.1.1.4'
P P 0.1023 0.0942 'International Tables Vol C Tables 4.2.6.8 and 6.1.1.4'
Cl Cl 0.1484 0.1585 'International Tables Vol C Tables 4.2.6.8 and 6.1.1.4'
Os Os -1.2165 7.6030 'International Tables Vol C Tables 4.2.6.8 and 6.1.1.4'

loop_
_geom_angle_atom_site_label_1
_geom_angle_atom_site_label_2
_geom_angle_atom_site_label_3
_geom_angle
_geom_angle_site_symmetry_1
_geom_angle_site_symmetry_3
_geom_angle_publ_flag
P1 Os1 P3 92.58(4) . . ?
P1 Os1 Cl1 122.38(4) . . ?
P3 Os1 Cl1 144.86(4) . . ?
P1 Os1 P4 102.06(4) . . ?
P3 Os1 P4 83.10(4) . . ?
Cl1 Os1 P4 85.78(4) . . ?
P1 Os1 P2 82.08(4) . . ?
P3 Os1 P2 101.50(4) . . ?
Cl1 Os1 P2 88.05(4) . . ?
P4 Os1 P2 173.75(4) . . ?
C1 P1 C9 103.46(19) . . ?
C1 P1 C3 99.0(2) . . ?
C9 P1 C3 108.58(19) . . ?
C1 P1 Os1 109.03(14) . . ?
C9 P1 Os1 122.64(13) . . ?
C3 P1 Os1 111.26(14) . . ?
C2 P2 C21 105.3(2) . . ?
C2 P2 C15 102.8(2) . . ?
C21 P2 C15 105.72(19) . . ?
C2 P2 Os1 109.01(14) . . ?
C21 P2 Os1 116.52(13) . . ?
C15 P2 Os1 116.15(14) . . ?
C27 P3 C29 100.35(19) . . ?
C27 P3 C35 103.84(19) . . ?
C29 P3 C35 105.75(19) . . ?
C27 P3 Os1 108.72(14) . . ?
C29 P3 Os1 110.92(14) . . ?
C35 P3 Os1 124.48(13) . . ?
C28 P4 C47 106.6(2) . . ?
C28 P4 C41 99.25(19) . . ?
C47 P4 C41 107.80(19) . . ?
C28 P4 Os1 105.70(13) . . ?
C47 P4 Os1 117.26(14) . . ?
C41 P4 Os1 118.00(14) . . ?
C2 C1 P1 110.4(3) . . ?
C1 C2 P2 111.0(3) . . ?
C4 C3 C8 109.4(4) . . ?
C4 C3 P1 116.8(3) . . ?
C8 C3 P1 117.2(3) . . ?
C3 C4 C5 111.3(4) . . ?
C6 C5 C4 110.8(5) . . ?
C7 C6 C5 110.6(4) . . ?
C6 C7 C8 112.3(5) . . ?
C7 C8 C3 110.3(4) . . ?
C10 C9 C14 109.5(4) . . ?
C10 C9 P1 114.9(3) . . ?
C14 C9 P1 116.1(3) . . ?
C11 C10 C9 110.6(4) . . ?
C10 C11 C12 110.0(4) . . ?
C13 C12 C11 111.1(4) . . ?
C12 C13 C14 112.1(4) . . ?
C13 C14 C9 110.8(4) . . ?
C20 C15 C16 108.3(4) . . ?
C20 C15 P2 116.7(3) . . ?
C16 C15 P2 112.5(3) . . ?
C17 C16 C15 112.2(4) . . ?
C18 C17 C16 110.8(4) . . ?
C19 C18 C17 110.4(4) . . ?
C18 C19 C20 112.1(4) . . ?
C19 C20 C15 110.8(4) . . ?
C26 C21 C22 111.2(4) . . ?
C26 C21 P2 112.9(3) . . ?
C22 C21 P2 117.6(3) . . ?
C23 C22 C21 111.7(4) . . ?
C24 C23 C22 112.0(5) . . ?
C23 C24 C25 111.2(5) . . ?
C24 C25 C26 111.3(5) . . ?
C25 C26 C21 111.2(4) . . ?
C28 C27 P3 112.6(3) . . ?
C27 C28 P4 107.7(3) . . ?
C34 C29 C30 109.8(4) . . ?
C34 C29 P3 110.6(3) . . ?
C30 C29 P3 116.7(3) . . ?
C31 C30 C29 110.3(4) . . ?
C32 C31 C30 111.5(4) . . ?
C31 C32 C33 110.6(4) . . ?
C34 C33 C32 111.4(5) . . ?
C33 C34 C29 113.3(4) . . ?
C40 C35 C36 111.0(4) . . ?
C40 C35 P3 114.3(3) . . ?
C36 C35 P3 115.6(3) . . ?
C37 C36 C35 112.2(4) . . ?
C38 C37 C36 112.2(4) . . ?
C37 C38 C39 110.6(4) . . ?
C38 C39 C40 111.6(4) . . ?
C35 C40 C39 110.7(4) . . ?
C42 C41 C46 110.1(4) . . ?
C42 C41 P4 119.5(3) . . ?
C46 C41 P4 114.2(3) . . ?
C41 C42 C43 111.2(4) . . ?
C44 C43 C42 111.5(4) . . ?
C45 C44 C43 111.6(4) . . ?
C44 C45 C46 112.9(5) . . ?
C45 C46 C41 111.1(4) . . ?
C52 C47 C48 110.9(4) . . ?
C52 C47 P4 117.0(3) . . ?
C48 C47 P4 114.3(3) . . ?
C49 C48 C47 110.4(4) . . ?
C50 C49 C48 111.8(5) . . ?
C51 C50 C49 111.8(4) . . ?
C50 C51 C52 111.5(4) . . ?
C51 C52 C47 110.3(4) . . ?
F3 P5 F1 92.8(3) . . ?
F3 P5 F2 90.8(3) . . ?
F1 P5 F2 175.8(3) . . ?
F3 P5 F5 95.0(3) . . ?
F1 P5 F5 92.4(3) . . ?
F2 P5 F5 89.5(3) . . ?
F3 P5 F6 88.5(3) . . ?
F1 P5 F6 89.4(3) . . ?
F2 P5 F6 88.5(2) . . ?
F5 P5 F6 176.1(3) . . ?
F3 P5 F4 178.3(3) . . ?
F1 P5 F4 86.6(3) . . ?
F2 P5 F4 89.7(3) . . ?
F5 P5 F4 86.6(3) . . ?
F6 P5 F4 89.9(3) . . ?

loop_
_geom_bond_atom_site_label_1
_geom_bond_atom_site_label_2
_geom_bond_distance
_geom_bond_site_symmetry_2
_geom_bond_publ_flag
Os1 P1 2.2822(10) . ?
Os1 P3 2.3214(11) . ?
Os1 Cl1 2.3713(11) . ?
Os1 P4 2.4168(10) . ?
Os1 P2 2.4220(10) . ?
P1 C1 1.852(4) . ?
P1 C9 1.866(4) . ?
P1 C3 1.870(4) . ?
P2 C2 1.862(4) . ?
P2 C21 1.871(4) . ?
P2 C15 1.877(4) . ?
P3 C27 1.867(4) . ?
P3 C29 1.868(4) . ?
P3 C35 1.886(4) . ?
P4 C28 1.827(4) . ?
P4 C47 1.861(4) . ?
P4 C41 1.879(4) . ?
C1 C2 1.507(6) . ?
C3 C4 1.521(6) . ?
C3 C8 1.538(6) . ?
C4 C5 1.542(7) . ?
C5 C6 1.518(7) . ?
C6 C7 1.503(8) . ?
C7 C8 1.531(7) . ?
C9 C10 1.523(6) . ?
C9 C14 1.543(6) . ?
C10 C11 1.522(6) . ?
C11 C12 1.525(7) . ?
C12 C13 1.501(7) . ?
C13 C14 1.537(7) . ?
C15 C20 1.532(6) . ?
C15 C16 1.537(6) . ?
C16 C17 1.529(6) . ?
C17 C18 1.522(7) . ?
C18 C19 1.492(7) . ?
C19 C20 1.531(6) . ?
C21 C26 1.530(6) . ?
C21 C22 1.540(6) . ?
C22 C23 1.524(7) . ?
C23 C24 1.502(8) . ?
C24 C25 1.512(8) . ?
C25 C26 1.529(7) . ?
C27 C28 1.516(6) . ?
C29 C34 1.533(6) . ?
C29 C30 1.536(6) . ?
C30 C31 1.535(6) . ?
C31 C32 1.512(7) . ?
C32 C33 1.531(8) . ?
C33 C34 1.520(7) . ?
C35 C40 1.525(6) . ?
C35 C36 1.544(6) . ?
C36 C37 1.520(6) . ?
C37 C38 1.499(7) . ?
C38 C39 1.505(7) . ?
C39 C40 1.542(6) . ?
C41 C42 1.505(6) . ?
C41 C46 1.539(6) . ?
C42 C43 1.528(6) . ?
C43 C44 1.520(7) . ?
C44 C45 1.476(7) . ?
C45 C46 1.526(6) . ?
C47 C52 1.536(6) . ?
C47 C48 1.540(6) . ?
C48 C49 1.530(7) . ?
C49 C50 1.516(8) . ?
C50 C51 1.511(8) . ?
C51 C52 1.535(7) . ?
P5 F3 1.533(5) . ?
P5 F1 1.559(4) . ?
P5 F2 1.561(4) . ?
P5 F5 1.569(4) . ?
P5 F6 1.582(4) . ?
P5 F4 1.587(4) . ?
